data_2201476
loop_
_publ_author_name
'Benali-Cherif, Nourredine'
'Benguedouar, Lamia'
'Cherouana, Aouatef'
'Bendjeddou, Lamia'
'Merazig, Hocine'

_publ_section_title
;
 <small>L</small>-Histidinium dinitrate
;
_journal_issue 8
_journal_name_full 'Acta Crystallographica Section E'
_journal_page_first o822
_journal_page_last o824
_journal_paper_doi 10.1107/S1600536802011625
_journal_volume 58
_journal_year 2002
_chemical_formula_iupac 'C6 H11 N3 O2 2+, 2N O3 1-'
_chemical_formula_moiety 'C6 H11 N3 O2 2+, 2N O3 1-'
_chemical_formula_structural 'C6 H11 N5 O8'
_chemical_formula_sum 'C6 H11 N5 O8'
_chemical_formula_weight 281.20
_chemical_name_common 'L-histidinium binitrate'
_space_group_IT_number 19
_symmetry_cell_setting orthorhombic
_symmetry_space_group_name_Hall 'P 2ac 2ab'
_symmetry_space_group_name_H-M 'P 21 21 21'
_atom_sites_solution_hydrogens geom
_atom_sites_solution_primary direct
_atom_sites_solution_secondary difmap
_cell_angle_alpha 90.00(2)
_cell_angle_beta 90.000(10)
_cell_angle_gamma 90.000(10)
_cell_formula_units_Z 4
_cell_length_a 5.4810(2)
_cell_length_b 8.2860(5)
_cell_length_c 25.53500(10)
_cell_measurement_reflns_used 8658
_cell_measurement_temperature 293
_cell_measurement_theta_max 26.35
_cell_measurement_theta_min 1.59
_cell_volume 1159.69(8)
_computing_cell_refinement 'DENZO and SCALEPACK (Otwinowski & Minor, 1997)'
_computing_data_collection 'KappaCCD Reference Manual (Nonius, 1998)'
_computing_data_reduction 'DENZO and SCALEPACK'
_computing_molecular_graphics 'Raster3D (Merritt et al., 1997) and PLUTON (Spek, 1990)'
_computing_publication_material 'WinGX (Farrugia, 1999)'
_computing_structure_refinement 'SHELXL97 (Sheldrick, 1997)'
_computing_structure_solution 'SIR92 (Altomare et al., 1993)'
_diffrn_ambient_temperature 293(2)
_diffrn_measured_fraction_theta_full 0.911
_diffrn_measured_fraction_theta_max 0.911
_diffrn_measurement_device 'Nonius KappaCCD'
_diffrn_measurement_method \f
_diffrn_radiation_monochromator graphite
_diffrn_radiation_source 'fine-focus sealed tube'
_diffrn_radiation_type MoK\a
_diffrn_radiation_wavelength 0.71073
_diffrn_reflns_av_R_equivalents 0.0543
_diffrn_reflns_av_sigmaI/netI 0.0628
_diffrn_reflns_limit_h_max 6
_diffrn_reflns_limit_h_min -6
_diffrn_reflns_limit_k_max 10
_diffrn_reflns_limit_k_min -9
_diffrn_reflns_limit_l_max 31
_diffrn_reflns_limit_l_min -28
_diffrn_reflns_number 8658
_diffrn_reflns_theta_full 26.35
_diffrn_reflns_theta_max 26.35
_diffrn_reflns_theta_min 1.59
_diffrn_standards_decay_% <0.1
_diffrn_standards_interval_count 0
_diffrn_standards_interval_time 0
_diffrn_standards_number 0
_exptl_absorpt_coefficient_mu 0.150
_exptl_absorpt_correction_type none
_exptl_crystal_colour colorless
_exptl_crystal_density_diffrn 1.611
_exptl_crystal_density_method 'not measured'
_exptl_crystal_description needle
_exptl_crystal_F_000 584.39
_exptl_crystal_size_max 0.4
_exptl_crystal_size_mid 0.2
_exptl_crystal_size_min 0.1
_refine_diff_density_max 0.157
_refine_diff_density_min -0.136
_refine_ls_extinction_method none
_refine_ls_goodness_of_fit_ref 1.086
_refine_ls_hydrogen_treatment constr
_refine_ls_matrix_type full
_refine_ls_number_parameters 174
_refine_ls_number_reflns 1286
_refine_ls_number_restraints 0
_refine_ls_restrained_S_all 1.086
_refine_ls_R_factor_all 0.0409
_refine_ls_R_factor_gt 0.0364
_refine_ls_shift/su_max <0.001
_refine_ls_shift/su_mean 0.000
_refine_ls_structure_factor_coef Fsqd
_refine_ls_weighting_details 'calc w = 1/[\s^2^(Fo^2^)+(0.0331P)^2^+0.3591P] where P = (Fo^2^+2Fc^2^)/3'
_refine_ls_weighting_scheme calc
_refine_ls_wR_factor_gt 0.0869
_refine_ls_wR_factor_ref 0.0905
_reflns_number_gt 1186
_reflns_number_total 1286
_reflns_threshold_expression >2\s(I)
_cod_data_source_file dn6035.cif
_cod_data_source_block I
_cod_database_code 2201476
_cod_database_fobs_code 2201476

loop_
_symmetry_equiv_pos_as_xyz
'x, y, z'
'-x+1/2, -y, z+1/2'
'x+1/2, -y+1/2, -z'
'-x, y+1/2, -z+1/2'

loop_
_atom_site_label
_atom_site_fract_x
_atom_site_fract_y
_atom_site_fract_z
_atom_site_U_iso_or_equiv
_atom_site_adp_type
_atom_site_calc_flag
_atom_site_refinement_flags
_atom_site_occupancy
_atom_site_disorder_assembly
_atom_site_disorder_group
_atom_site_type_symbol
C1 0.1369(5) 0.2147(3) 0.06582(10) 0.0413(6) Uani d . 1 . . C
C2 0.2991(5) 0.3515(3) 0.08398(9) 0.0367(5) Uani d . 1 . . C
H2 0.4687 0.3141 0.0847 0.044 Uiso calc R 1 . . H
C3 0.2266(5) 0.4075(3) 0.13888(9) 0.0441(6) Uani d . 1 . . C
H3 0.0568 0.4405 0.1383 0.053 Uiso calc R 1 . . H
H3' 0.2403 0.3169 0.1627 0.053 Uiso calc R 1 . . H
C4 0.3760(5) 0.5431(3) 0.15945(8) 0.0371(5) Uani d . 1 . . C
C6 0.6786(6) 0.6688(3) 0.19920(10) 0.0514(7) Uani d . 1 . . C
H6 0.8198 0.6887 0.2183 0.062 Uiso calc R 1 . . H
C5 0.3488(6) 0.7038(3) 0.15433(10) 0.0477(6) Uani d . 1 . . C
H5 0.2214 0.7556 0.1371 0.057 Uiso calc R 1 . . H
N1 0.2764(4) 0.4850(2) 0.04518(7) 0.0397(5) Uani d . 1 . . N
H3N1 0.3032 0.4467 0.0131 0.060 Uiso calc R 1 . . H
H2N1 0.3856 0.5613 0.0524 0.060 Uiso calc R 1 . . H
H1N1 0.1270 0.5267 0.0468 0.060 Uiso calc R 1 . . H
N2 0.5858(4) 0.5227(3) 0.18842(7) 0.0438(5) Uani d . 1 . . N
H1N2 0.6469 0.4317 0.1980 0.053 Uiso calc R 1 . . H
N3 0.5389(5) 0.7774(3) 0.17855(9) 0.0550(7) Uani d . 1 . . N
H1N3 0.5628 0.8799 0.1800 0.066 Uiso calc R 1 . . H
N4 0.7818(4) 0.7487(3) 0.05698(8) 0.0431(5) Uani d . 1 . . N
N5 0.7913(5) 0.1268(3) 0.20650(9) 0.0509(6) Uani d . 1 . . N
O1 0.1698(6) 0.0859(2) 0.09366(10) 0.0888(10) Uani d . 1 . . O
H1 0.0791 0.0141 0.0832 0.133 Uiso calc R 1 . . H
O2 -0.0073(4) 0.2273(2) 0.03089(7) 0.0536(5) Uani d . 1 . . O
O3 0.7709(4) 0.5988(2) 0.06161(8) 0.0580(5) Uani d . 1 . . O
O4 0.5985(5) 0.8287(3) 0.04941(9) 0.0765(8) Uani d . 1 . . O
O5 0.9865(4) 0.8132(3) 0.05967(10) 0.0684(7) Uani d . 1 . . O
O6 0.6101(5) 0.1164(3) 0.17807(11) 0.0849(9) Uani d . 1 . . O
O7 0.8534(4) 0.2613(2) 0.22367(8) 0.0578(6) Uani d . 1 . . O
O8 0.9039(5) 0.0055(3) 0.21913(11) 0.0886(9) Uani d . 1 . . O

loop_
_atom_site_aniso_label
_atom_site_aniso_U_11
_atom_site_aniso_U_22
_atom_site_aniso_U_33
_atom_site_aniso_U_12
_atom_site_aniso_U_13
_atom_site_aniso_U_23
C1 0.0430(14) 0.0341(12) 0.0470(12) -0.0036(10) -0.0046(11) -0.0044(10)
C2 0.0340(13) 0.0324(11) 0.0437(12) -0.0043(10) -0.0013(10) -0.0033(9)
C3 0.0462(16) 0.0465(13) 0.0395(12) -0.0111(12) 0.0014(11) -0.0018(10)
C4 0.0417(14) 0.0390(12) 0.0307(10) -0.0006(11) -0.0012(10) -0.0028(9)
C6 0.0537(17) 0.0581(16) 0.0424(13) -0.0099(14) -0.0068(12) -0.0133(12)
C5 0.0569(17) 0.0395(13) 0.0467(13) 0.0019(12) -0.0051(12) -0.0039(11)
N1 0.0430(13) 0.0371(10) 0.0389(9) -0.0071(9) 0.0031(8) -0.0042(8)
N2 0.0481(13) 0.0445(11) 0.0389(10) 0.0034(10) -0.0046(9) 0.0001(8)
N3 0.0727(18) 0.0383(11) 0.0541(13) -0.0055(12) -0.0039(13) -0.0101(10)
N4 0.0403(13) 0.0460(11) 0.0429(10) -0.0016(10) -0.0001(9) 0.0014(9)
N5 0.0614(16) 0.0371(11) 0.0542(12) -0.0025(11) -0.0097(12) 0.0032(10)
O1 0.120(2) 0.0402(11) 0.1058(18) -0.0276(13) -0.0673(18) 0.0180(11)
O2 0.0605(13) 0.0431(10) 0.0573(10) -0.0117(10) -0.0231(10) -0.0006(8)
O3 0.0515(13) 0.0424(10) 0.0802(13) -0.0109(9) 0.0032(11) 0.0076(10)
O4 0.0617(16) 0.0956(18) 0.0724(14) 0.0309(15) 0.0023(11) 0.0190(13)
O5 0.0569(14) 0.0527(11) 0.0956(17) -0.0201(11) -0.0097(13) -0.0077(12)
O6 0.088(2) 0.0532(12) 0.1138(19) 0.0048(13) -0.0577(17) -0.0092(13)
O7 0.0743(15) 0.0362(9) 0.0627(11) -0.0078(10) -0.0138(11) -0.0017(8)
O8 0.101(2) 0.0389(11) 0.126(2) 0.0063(13) -0.0512(18) 0.0048(12)

loop_
_atom_type_symbol
_atom_type_description
_atom_type_scat_dispersion_real
_atom_type_scat_dispersion_imag
_atom_type_scat_source
C C 0.0033 0.0016 'International Tables Vol C Tables 4.2.6.8 and 6.1.1.4'
H H 0.0000 0.0000 'International Tables Vol C Tables 4.2.6.8 and 6.1.1.4'
N N 0.0061 0.0033 'International Tables Vol C Tables 4.2.6.8 and 6.1.1.4'
O O 0.0106 0.0060 'International Tables Vol C Tables 4.2.6.8 and 6.1.1.4'

loop_
_geom_angle_atom_site_label_1
_geom_angle_atom_site_label_2
_geom_angle_atom_site_label_3
_geom_angle
O2 C1 O1 125.0(2)
O2 C1 C2 123.4(2)
O1 C1 C2 111.5(2)
N1 C2 C1 107.67(18)
N1 C2 C3 111.25(19)
C1 C2 C3 110.8(2)
C4 C3 C2 114.2(2)
C5 C4 N2 105.4(2)
C5 C4 C3 130.7(3)
N2 C4 C3 123.8(2)
N3 C6 N2 108.6(2)
C4 C5 N3 108.4(3)
C6 N2 C4 108.4(2)
C6 N3 C5 109.1(2)
O4 N4 O5 121.2(2)
O4 N4 O3 121.1(3)
O5 N4 O3 117.7(2)
O8 N5 O6 120.3(2)
O8 N5 O7 120.3(2)
O6 N5 O7 119.3(2)

loop_
_geom_bond_atom_site_label_1
_geom_bond_atom_site_label_2
_geom_bond_site_symmetry_2
_geom_bond_distance
_geom_bond_publ_flag
C1 O2 . 1.196(3) ?
C1 O1 . 1.295(3) ?
C1 C2 . 1.513(3) ?
C2 N1 . 1.490(3) ?
C2 C3 . 1.529(3) ?
C3 C4 . 1.486(3) ?
C4 C5 . 1.346(3) ?
C4 N2 . 1.378(3) ?
C6 N3 . 1.294(4) ?
C6 N2 . 1.342(3) ?
C5 N3 . 1.356(4) ?
N4 O4 . 1.219(3) ?
N4 O5 . 1.244(3) ?
N4 O3 . 1.249(3) ?
N5 O8 . 1.223(3) ?
N5 O6 . 1.233(3) ?
N5 O7 . 1.245(3) ?

loop_
_geom_hbond_atom_site_label_D
_geom_hbond_atom_site_label_H
_geom_hbond_atom_site_label_A
_geom_hbond_site_symmetry_A
_geom_hbond_distance_DH
_geom_hbond_distance_HA
_geom_hbond_distance_DA
_geom_hbond_angle_DHA
N1 H3N1 O2 3 0.89 2.10 2.876(3) 144.8
N1 H2N1 O3 . 0.89 2.15 2.900(3) 141.9
N1 H2N1 O4 . 0.89 2.51 3.352(4) 159.2
N1 H2N1 N4 . 0.89 2.67 3.541(3) 165.6
N1 H1N1 O3 1_455 0.89 2.08 2.957(3) 170.3
N1 H1N1 O5 1_455 0.89 2.52 3.171(3) 130.8
N1 H1N1 N4 1_455 0.89 2.65 3.495(3) 158.5
N2 H1N2 O7 . 0.86 1.93 2.767(3) 165.6
N2 H1N2 N5 . 0.86 2.66 3.499(3) 166.6
N3 H1N3 O6 1_565 0.86 1.98 2.836(3) 176.0
N3 H1N3 O8 1_565 0.86 2.36 2.940(3) 125.0
N3 H1N3 N5 1_565 0.86 2.49 3.287(3) 153.9
O1 H1 O5 1_445 0.82 1.84 2.621(3) 158.3
